data_2230344
loop_
_publ_author_name
'Hossain, G. M. Golzar'

_publ_section_title
;
 Bis[4-amino-<i>N</i>-(pyrimidin-2-yl)benzenesulfonamidato]-\k^2^<i>N</i>,<i>N</i>';\k<i>N</i>-aquabis(dimethylformamide-\k<i>O</i>)cadmium(II)
 monohydrate
;
_journal_coeditor_code HB5888
_journal_issue 6
_journal_name_full 'Acta Crystallographica Section E'
_journal_page_first m805
_journal_page_last m806
_journal_paper_doi 10.1107/S1600536811019635
_journal_volume 67
_journal_year 2011
_chemical_formula_iupac '[Cd (C10 H9 N4 O2 S)2 (C3 H7 N O)2 (H2 O)], H2 O'
_chemical_formula_moiety 'C26 H34 Cd N10 O7 S2, H2 O'
_chemical_formula_sum 'C26 H36 Cd N10 O8 S2'
_chemical_formula_weight 793.17
_chemical_name_systematic
;
Bis[4-amino-<i>N</i>-(pyrimidin-2-
yl)benzenesulfonamidato]-\k^2^<i>N</i>,<i>N</i>';\k<i>N</i>-
aquabis(dimethylformamide-\k<i>O</i>)cadmium(II) monohydrate
;
_space_group_IT_number 14
_symmetry_cell_setting monoclinic
_symmetry_space_group_name_Hall '-P 2yn'
_symmetry_space_group_name_H-M 'P 1 21/n 1'
_atom_sites_solution_hydrogens geom
_atom_sites_solution_primary direct
_atom_sites_solution_secondary difmap
_audit_creation_method SHELXL97
_cell_angle_alpha 90.00
_cell_angle_beta 103.2030(10)
_cell_angle_gamma 90.00
_cell_formula_units_Z 4
_cell_length_a 13.9012(3)
_cell_length_b 9.9763(2)
_cell_length_c 23.8147(5)
_cell_measurement_reflns_used 7313
_cell_measurement_temperature 150(2)
_cell_measurement_theta_max 27.48
_cell_measurement_theta_min 2.91
_cell_volume 3215.38(12)
_computing_cell_refinement 'DENZO (Otwinowski & Minor, 1997) and COLLECT (Hooft, 1998)'
_computing_data_collection 'DENZO (Otwinowski & Minor, 1997) and COLLECT (Hooft, 1998)'
_computing_data_reduction 'DENZO (Otwinowski & Minor, 1997) and COLLECT (Hooft, 1998)'
_computing_molecular_graphics 'ORTEP-3 for Windows (Farrugia, 1997)'
_computing_publication_material 'WinGX (Farrugia, 1999)'
_computing_structure_refinement 'SHELXL97 (Sheldrick, 2008)'
_computing_structure_solution 'SHELXS97 (Sheldrick, 2008)'
_diffrn_ambient_temperature 150(2)
_diffrn_measured_fraction_theta_full 0.996
_diffrn_measured_fraction_theta_max 0.996
_diffrn_measurement_device_type 'Nonius KappaCCD'
_diffrn_measurement_method \w
_diffrn_radiation_monochromator graphite
_diffrn_radiation_source 'fine-focus sealed tube'
_diffrn_radiation_type MoK\a
_diffrn_radiation_wavelength 0.71073
_diffrn_reflns_av_R_equivalents 0.0797
_diffrn_reflns_av_sigmaI/netI 0.0702
_diffrn_reflns_limit_h_max 17
_diffrn_reflns_limit_h_min -18
_diffrn_reflns_limit_k_max 12
_diffrn_reflns_limit_k_min -12
_diffrn_reflns_limit_l_max 30
_diffrn_reflns_limit_l_min -30
_diffrn_reflns_number 24302
_diffrn_reflns_theta_full 27.46
_diffrn_reflns_theta_max 27.46
_diffrn_reflns_theta_min 3.12
_diffrn_standards_decay_% 0
_exptl_absorpt_coefficient_mu 0.873
_exptl_absorpt_correction_T_max 0.966
_exptl_absorpt_correction_T_min 0.918
_exptl_absorpt_correction_type multi-scan
_exptl_absorpt_process_details '(SORTAV; Blessing, 1995)'
_exptl_crystal_colour colourless
_exptl_crystal_density_diffrn 1.638
_exptl_crystal_density_method 'not measured'
_exptl_crystal_description Block
_exptl_crystal_F_000 1624
_exptl_crystal_size_max 0.10
_exptl_crystal_size_mid 0.10
_exptl_crystal_size_min 0.04
_refine_diff_density_max 0.632
_refine_diff_density_min -1.064
_refine_ls_extinction_method none
_refine_ls_goodness_of_fit_ref 1.027
_refine_ls_hydrogen_treatment mixed
_refine_ls_matrix_type full
_refine_ls_number_parameters 460
_refine_ls_number_reflns 7313
_refine_ls_number_restraints 12
_refine_ls_restrained_S_all 1.029
_refine_ls_R_factor_all 0.0611
_refine_ls_R_factor_gt 0.0417
_refine_ls_shift/su_max 0.001
_refine_ls_shift/su_mean 0.000
_refine_ls_structure_factor_coef Fsqd
_refine_ls_weighting_details 'calc w=1/[\s^2^(Fo^2^)+(0.0412P)^2^+1.8016P] where P=(Fo^2^+2Fc^2^)/3'
_refine_ls_weighting_scheme calc
_refine_ls_wR_factor_gt 0.0910
_refine_ls_wR_factor_ref 0.0988
_reflns_number_gt 5720
_reflns_number_total 7313
_reflns_threshold_expression I>2\s(I)
_cod_data_source_file hb5888.cif
_cod_data_source_block I
_cod_original_sg_symbol_H-M 'P 21/n'
_cod_database_code 2230344
_cod_database_fobs_code 2230344

loop_
_symmetry_equiv_pos_as_xyz
'x, y, z'
'-x+1/2, y+1/2, -z+1/2'
'-x, -y, -z'
'x-1/2, -y-1/2, z-1/2'

loop_
_atom_site_type_symbol
_atom_site_label
_atom_site_fract_x
_atom_site_fract_y
_atom_site_fract_z
_atom_site_U_iso_or_equiv
_atom_site_adp_type
_atom_site_calc_flag
_atom_site_refinement_flags
_atom_site_occupancy
_atom_site_symmetry_multiplicity
_atom_site_disorder_assembly
_atom_site_disorder_group
Cd Cd1 0.290291(16) 0.29728(2) 0.034509(9) 0.01727(8) Uani d . 1 1 . .
S S11 0.33422(5) 0.41881(7) -0.11138(3) 0.01623(16) Uani d . 1 1 . .
S S21 0.18412(5) 0.12716(7) 0.12871(3) 0.01808(17) Uani d . 1 1 . .
O O11 0.39815(15) 0.5141(2) -0.07301(9) 0.0205(5) Uani d . 1 1 . .
O O12 0.38338(16) 0.3485(2) -0.14979(9) 0.0240(5) Uani d . 1 1 . .
O O21 0.15043(16) 0.1606(2) 0.18039(9) 0.0238(5) Uani d . 1 1 . .
O O22 0.11094(16) 0.1429(2) 0.07524(9) 0.0272(5) Uani d . 1 1 . .
N N11 0.29064(18) 0.3272(2) -0.06853(10) 0.0167(5) Uani d . 1 1 . .
N N12 0.19324(18) 0.1714(2) -0.04169(10) 0.0174(5) Uani d . 1 1 . .
N N13 0.1916(2) 0.1903(2) -0.14243(11) 0.0216(6) Uani d . 1 1 . .
N N14 0.0348(2) 0.7936(3) -0.24158(14) 0.0330(7) Uani d D 1 1 . .
N N21 0.27561(18) 0.2170(2) 0.12076(10) 0.0176(5) Uani d . 1 1 . .
N N22 0.43358(19) 0.2942(2) 0.14358(11) 0.0197(6) Uani d . 1 1 . .
N N23 0.38318(19) 0.1370(2) 0.20728(10) 0.0208(6) Uani d . 1 1 . .
N N24 0.3315(2) -0.4299(3) 0.16052(14) 0.0304(7) Uani d D 1 1 . .
C C11 0.2235(2) 0.2273(3) -0.08703(12) 0.0169(6) Uani d . 1 1 . .
C C12 0.1256(2) 0.0745(3) -0.05344(14) 0.0221(7) Uani d . 1 1 . .
H H12 0.1024 0.0350 -0.0227 0.027 Uiso calc R 1 1 . .
C C13 0.0887(2) 0.0302(3) -0.10880(14) 0.0247(7) Uani d . 1 1 . .
H H13 0.0408 -0.0392 -0.1171 0.030 Uiso calc R 1 1 . .
C C14 0.1249(2) 0.0914(3) -0.15177(14) 0.0251(7) Uani d . 1 1 . .
H H14 0.1009 0.0615 -0.1903 0.030 Uiso calc R 1 1 . .
C C15 0.2381(2) 0.5159(3) -0.15305(12) 0.0162(6) Uani d . 1 1 . .
C C16 0.2380(2) 0.5497(3) -0.20973(13) 0.0210(7) Uani d . 1 1 . .
H H16 0.2844 0.5095 -0.2283 0.025 Uiso calc R 1 1 . .
C C17 0.1704(2) 0.6418(3) -0.23916(13) 0.0229(7) Uani d . 1 1 . .
H H17 0.1718 0.6655 -0.2776 0.028 Uiso calc R 1 1 . .
C C18 0.1002(2) 0.7003(3) -0.21307(14) 0.0231(7) Uani d . 1 1 . .
C C19 0.0994(2) 0.6630(3) -0.15630(13) 0.0218(7) Uani d . 1 1 . .
H H19 0.0509 0.6995 -0.1383 0.026 Uiso calc R 1 1 . .
C C20 0.1687(2) 0.5733(3) -0.12621(13) 0.0190(6) Uani d . 1 1 . .
H H20 0.1689 0.5510 -0.0874 0.023 Uiso calc R 1 1 . .
C C21 0.3658(2) 0.2140(3) 0.15960(12) 0.0169(6) Uani d . 1 1 . .
C C22 0.5243(2) 0.2924(3) 0.17670(14) 0.0256(7) Uani d . 1 1 . .
H H22 0.5734 0.3475 0.1665 0.031 Uiso calc R 1 1 . .
C C23 0.5504(3) 0.2135(3) 0.22563(14) 0.0261(7) Uani d . 1 1 . .
H H23 0.6159 0.2116 0.2486 0.031 Uiso calc R 1 1 . .
C C24 0.4763(2) 0.1382(3) 0.23904(13) 0.0252(7) Uani d . 1 1 . .
H H24 0.4918 0.0838 0.2726 0.030 Uiso calc R 1 1 . .
C C25 0.2238(2) -0.0401(3) 0.13588(12) 0.0181(6) Uani d . 1 1 . .
C C26 0.1971(2) -0.1222(3) 0.17657(13) 0.0211(7) Uani d . 1 1 . .
H H26 0.1548 -0.0888 0.1995 0.025 Uiso calc R 1 1 . .
C C27 0.2315(2) -0.2522(3) 0.18403(13) 0.0227(7) Uani d . 1 1 . .
H H27 0.2123 -0.3081 0.2119 0.027 Uiso calc R 1 1 . .
C C28 0.2945(2) -0.3021(3) 0.15076(14) 0.0207(7) Uani d . 1 1 . .
C C29 0.3201(2) -0.2190(3) 0.10946(15) 0.0259(7) Uani d . 1 1 . .
H H29 0.3615 -0.2523 0.0860 0.031 Uiso calc R 1 1 . .
C C30 0.2860(2) -0.0889(3) 0.10219(13) 0.0240(7) Uani d . 1 1 . .
H H30 0.3048 -0.0327 0.0743 0.029 Uiso calc R 1 1 . .
C C1 0.1274(2) 0.4958(3) 0.05636(13) 0.0192(6) Uani d . 1 1 . .
H H1 0.1262 0.4329 0.0862 0.023 Uiso calc R 1 1 . .
C C2 0.0778(3) 0.7114(3) 0.01313(16) 0.0313(8) Uani d . 1 1 . .
H H2A 0.1256 0.6877 -0.0098 0.047 Uiso calc R 1 1 . .
H H2B 0.0968 0.7970 0.0328 0.047 Uiso calc R 1 1 . .
H H2C 0.0119 0.7198 -0.0123 0.047 Uiso calc R 1 1 . .
C C3 0.0160(2) 0.6297(3) 0.09716(14) 0.0282(7) Uani d . 1 1 . .
H H3A 0.0330 0.7164 0.1161 0.042 Uiso calc R 1 1 . .
H H3B 0.0281 0.5582 0.1262 0.042 Uiso calc R 1 1 . .
H H3C -0.0539 0.6295 0.0771 0.042 Uiso calc R 1 1 . .
C C4 0.4966(2) 0.1672(3) 0.03565(14) 0.0245(7) Uani d . 1 1 . .
H H4 0.5077 0.2442 0.0145 0.029 Uiso calc R 1 1 . .
C C5 0.5645(3) -0.0106(4) 0.10096(16) 0.0415(10) Uani d . 1 1 . .
H H5A 0.4949 -0.0214 0.1022 0.062 Uiso calc R 1 1 . .
H H5B 0.6044 0.0023 0.1402 0.062 Uiso calc R 1 1 . .
H H5C 0.5870 -0.0909 0.0841 0.062 Uiso calc R 1 1 . .
C C6 0.6737(3) 0.1498(4) 0.0652(2) 0.0611(14) Uani d . 1 1 . .
H H6A 0.6695 0.2336 0.0433 0.092 Uiso calc R 1 1 . .
H H6B 0.7068 0.0814 0.0469 0.092 Uiso calc R 1 1 . .
H H6C 0.7115 0.1651 0.1048 0.092 Uiso calc R 1 1 . .
N N1 0.07654(18) 0.6072(2) 0.05576(10) 0.0199(5) Uani d . 1 1 . .
N N2 0.5748(2) 0.1044(3) 0.06631(13) 0.0310(7) Uani d . 1 1 . .
O O1 0.17698(16) 0.4670(2) 0.02063(9) 0.0246(5) Uani d . 1 1 . .
O O2 0.40965(16) 0.1327(2) 0.03247(9) 0.0232(5) Uani d . 1 1 . .
O O3 0.39437(17) 0.4831(2) 0.04135(10) 0.0223(5) Uani d D 1 1 . .
O O4 0.1616(2) 0.4417(3) 0.20345(11) 0.0363(6) Uani d D 1 1 . .
H H14A -0.016(2) 0.811(4) -0.2316(16) 0.049(14) Uiso d D 1 1 . .
H H14B 0.030(3) 0.812(4) -0.2758(11) 0.044(13) Uiso d D 1 1 . .
H H24A 0.355(2) -0.465(3) 0.1372(13) 0.031(11) Uiso d D 1 1 . .
H H24B 0.295(2) -0.485(3) 0.1728(13) 0.020(9) Uiso d D 1 1 . .
H H4A 0.157(6) 0.467(7) 0.2366(18) 0.15(3) Uiso d D 1 1 . .
H H4B 0.157(15) 0.356(3) 0.202(6) 0.50(12) Uiso d D 1 1 . .
H H3D 0.451(2) 0.478(4) 0.0587(13) 0.040(12) Uiso d D 1 1 . .
H H3E 0.394(3) 0.499(4) 0.0086(10) 0.041(12) Uiso d D 1 1 . .

loop_
_atom_site_aniso_label
_atom_site_aniso_U_11
_atom_site_aniso_U_22
_atom_site_aniso_U_33
_atom_site_aniso_U_12
_atom_site_aniso_U_13
_atom_site_aniso_U_23
Cd1 0.01636(13) 0.01826(13) 0.01795(13) 0.00356(8) 0.00549(9) 0.00285(8)
S11 0.0137(4) 0.0187(4) 0.0166(4) -0.0014(3) 0.0041(3) 0.0005(3)
S21 0.0150(4) 0.0191(4) 0.0207(4) 0.0016(3) 0.0053(3) 0.0018(3)
O11 0.0167(11) 0.0240(11) 0.0202(11) -0.0053(9) 0.0030(9) 0.0005(8)
O12 0.0208(12) 0.0300(12) 0.0234(12) 0.0021(10) 0.0096(10) -0.0010(9)
O21 0.0195(12) 0.0241(11) 0.0318(12) 0.0025(9) 0.0141(10) -0.0010(9)
O22 0.0175(12) 0.0323(12) 0.0290(12) 0.0007(10) -0.0007(10) 0.0057(10)
N11 0.0156(13) 0.0190(12) 0.0155(12) -0.0018(10) 0.0033(10) -0.0005(9)
N12 0.0149(13) 0.0171(12) 0.0212(13) 0.0032(10) 0.0063(11) 0.0046(10)
N13 0.0190(14) 0.0239(14) 0.0212(14) -0.0031(11) 0.0034(11) -0.0034(10)
N14 0.0244(18) 0.0426(19) 0.0319(18) 0.0101(14) 0.0061(14) 0.0136(14)
N21 0.0151(13) 0.0211(13) 0.0169(13) -0.0002(10) 0.0043(11) 0.0009(10)
N22 0.0204(14) 0.0206(13) 0.0185(13) -0.0029(10) 0.0051(11) 0.0017(10)
N23 0.0212(14) 0.0223(13) 0.0188(13) -0.0014(11) 0.0043(11) 0.0018(10)
N24 0.0348(18) 0.0231(15) 0.0359(18) 0.0035(13) 0.0137(15) -0.0022(13)
C11 0.0123(15) 0.0188(15) 0.0191(15) 0.0054(12) 0.0027(12) 0.0008(11)
C12 0.0175(16) 0.0145(15) 0.0370(19) 0.0036(12) 0.0119(14) 0.0054(13)
C13 0.0163(17) 0.0195(16) 0.0385(19) -0.0033(13) 0.0067(15) -0.0033(13)
C14 0.0196(17) 0.0263(17) 0.0276(17) -0.0031(13) 0.0017(14) -0.0060(13)
C15 0.0131(15) 0.0171(14) 0.0182(15) -0.0031(11) 0.0030(12) 0.0016(11)
C16 0.0199(17) 0.0241(16) 0.0201(15) -0.0040(13) 0.0070(13) -0.0018(12)
C17 0.0244(18) 0.0271(17) 0.0171(15) -0.0023(14) 0.0042(14) 0.0026(12)
C18 0.0211(17) 0.0217(16) 0.0242(17) -0.0053(13) 0.0005(14) 0.0027(12)
C19 0.0175(16) 0.0259(16) 0.0235(16) 0.0012(13) 0.0078(13) 0.0011(13)
C20 0.0162(16) 0.0213(15) 0.0197(15) -0.0048(12) 0.0045(13) 0.0026(12)
C21 0.0199(16) 0.0146(14) 0.0172(15) 0.0032(12) 0.0061(13) -0.0009(11)
C22 0.0233(18) 0.0260(17) 0.0286(18) -0.0065(13) 0.0081(15) 0.0021(13)
C23 0.0212(18) 0.0300(18) 0.0259(17) -0.0026(14) 0.0029(14) -0.0010(13)
C24 0.0275(19) 0.0274(17) 0.0180(16) 0.0005(14) -0.0002(14) 0.0029(13)
C25 0.0147(15) 0.0188(15) 0.0201(15) -0.0010(12) 0.0030(13) -0.0039(12)
C26 0.0198(17) 0.0240(16) 0.0221(16) -0.0020(13) 0.0104(13) -0.0018(12)
C27 0.0253(18) 0.0228(15) 0.0214(16) -0.0033(14) 0.0080(14) 0.0032(13)
C28 0.0175(16) 0.0169(15) 0.0264(17) -0.0006(12) 0.0025(13) -0.0045(12)
C29 0.0270(19) 0.0203(16) 0.0350(19) -0.0009(13) 0.0166(15) -0.0055(13)
C30 0.0270(18) 0.0237(16) 0.0243(16) -0.0041(13) 0.0123(14) 0.0018(13)
C1 0.0149(15) 0.0208(15) 0.0210(16) 0.0015(12) 0.0019(13) 0.0030(12)
C2 0.031(2) 0.0256(18) 0.039(2) 0.0124(14) 0.0120(17) 0.0102(14)
C3 0.0226(18) 0.0338(19) 0.0301(18) 0.0086(14) 0.0099(15) 0.0015(14)
C4 0.0198(18) 0.0236(16) 0.0318(18) 0.0069(14) 0.0096(15) -0.0019(13)
C5 0.041(2) 0.042(2) 0.038(2) 0.0222(18) 0.0033(18) 0.0071(17)
C6 0.017(2) 0.047(2) 0.117(4) 0.0050(18) 0.012(2) -0.016(3)
N1 0.0162(14) 0.0206(13) 0.0216(13) 0.0038(10) 0.0017(11) 0.0006(10)
N2 0.0184(15) 0.0265(15) 0.0456(18) 0.0070(12) 0.0022(13) -0.0086(13)
O1 0.0235(12) 0.0270(12) 0.0243(11) 0.0100(9) 0.0077(10) 0.0027(9)
O2 0.0184(12) 0.0225(11) 0.0291(12) 0.0036(9) 0.0064(10) 0.0012(9)
O3 0.0174(13) 0.0292(12) 0.0191(12) -0.0008(10) 0.0020(10) 0.0017(10)
O4 0.0427(16) 0.0327(14) 0.0338(15) 0.0031(12) 0.0094(13) 0.0016(11)

loop_
_atom_type_symbol
_atom_type_description
_atom_type_scat_dispersion_real
_atom_type_scat_dispersion_imag
_atom_type_scat_source
C C 0.0033 0.0016 'International Tables Vol C Tables 4.2.6.8 and 6.1.1.4'
H H 0.0000 0.0000 'International Tables Vol C Tables 4.2.6.8 and 6.1.1.4'
N N 0.0061 0.0033 'International Tables Vol C Tables 4.2.6.8 and 6.1.1.4'
O O 0.0106 0.0060 'International Tables Vol C Tables 4.2.6.8 and 6.1.1.4'
S S 0.1246 0.1234 'International Tables Vol C Tables 4.2.6.8 and 6.1.1.4'
Cd Cd -0.8075 1.2024 'International Tables Vol C Tables 4.2.6.8 and 6.1.1.4'

loop_
_geom_angle_atom_site_label_1
_geom_angle_atom_site_label_2
_geom_angle_atom_site_label_3
_geom_angle_site_symmetry_1
_geom_angle_site_symmetry_3
_geom_angle
_geom_angle_publ_flag
N11 Cd1 N12 . . 55.37(8) n
N11 Cd1 N21 . . 165.24(8) n
N11 Cd1 N22 . . 137.39(8) n
N11 Cd1 O1 . . 85.67(8) n
N11 Cd1 O2 . . 84.38(8) n
N11 Cd1 O3 . . 80.31(8) n
N12 Cd1 N21 . . 110.87(8) n
N12 Cd1 N22 . . 147.24(7) n
N12 Cd1 O1 . . 91.66(8) n
N12 Cd1 O2 . . 83.93(8) n
N12 Cd1 O3 . . 135.44(8) n
N21 Cd1 N22 . . 50.60(8) n
N21 Cd1 O1 . . 101.06(8) n
N21 Cd1 O2 . . 88.97(8) n
N21 Cd1 O3 . . 113.68(8) n
N22 Cd1 O1 . . 116.67(7) n
N22 Cd1 O2 . . 70.44(7) n
N22 Cd1 O3 . . 69.92(7) n
O1 Cd1 O2 . . 169.94(7) n
O1 Cd1 O3 . . 79.49(8) n
O2 Cd1 O3 . . 97.32(8) n
O11 S11 O12 . . 113.72(13) ?
O12 S11 N11 . . 115.62(13) ?
O11 S11 N11 . . 103.77(12) ?
O11 S11 C15 . . 105.54(13) ?
O12 S11 C15 . . 108.57(13) ?
N11 S11 C15 . . 109.06(13) ?
O21 S21 O22 . . 115.05(13) ?
O22 S21 N21 . . 104.66(13) ?
O21 S21 N21 . . 112.96(13) ?
O21 S21 C25 . . 106.93(13) ?
O22 S21 C25 . . 109.36(13) ?
N21 S21 C25 . . 107.66(13) ?
C11 N11 S11 . . 123.0(2) ?
C11 N11 Cd1 . . 94.35(17) ?
S11 N11 Cd1 . . 142.55(13) ?
C12 N12 C11 . . 117.4(3) ?
C12 N12 Cd1 . . 143.1(2) ?
C11 N12 Cd1 . . 99.53(18) ?
C14 N13 C11 . . 115.3(3) ?
C18 N14 H14A . . 122(3) ?
C18 N14 H14B . . 123(3) ?
H14A N14 H14B . . 111(3) ?
C21 N21 S21 . . 122.2(2) ?
C21 N21 Cd1 . . 111.16(18) ?
S21 N21 Cd1 . . 123.05(13) ?
C22 N22 C21 . . 116.9(3) ?
C22 N22 Cd1 . . 154.3(2) ?
C21 N22 Cd1 . . 83.03(17) ?
C24 N23 C21 . . 115.7(3) ?
C28 N24 H24A . . 120(3) ?
C28 N24 H24B . . 116(2) ?
H24A N24 H24B . . 110(3) ?
N13 C11 N12 . . 124.9(3) ?
N13 C11 N11 . . 124.3(3) ?
N12 C11 N11 . . 110.7(2) ?
N12 C12 C13 . . 121.7(3) ?
N12 C12 H12 . . 119.1 ?
C13 C12 H12 . . 119.1 ?
C12 C13 C14 . . 116.7(3) ?
C12 C13 H13 . . 121.6 ?
C14 C13 H13 . . 121.6 ?
N13 C14 C13 . . 124.0(3) ?
N13 C14 H14 . . 118.0 ?
C13 C14 H14 . . 118.0 ?
C16 C15 C20 . . 119.8(3) ?
C16 C15 S11 . . 120.8(2) ?
C20 C15 S11 . . 118.8(2) ?
C17 C16 C15 . . 120.1(3) ?
C17 C16 H16 . . 119.9 ?
C15 C16 H16 . . 119.9 ?
C16 C17 C18 . . 120.9(3) ?
C16 C17 H17 . . 119.5 ?
C18 C17 H17 . . 119.5 ?
N14 C18 C17 . . 121.1(3) ?
N14 C18 C19 . . 120.4(3) ?
C17 C18 C19 . . 118.5(3) ?
C20 C19 C18 . . 120.7(3) ?
C20 C19 H19 . . 119.7 ?
C18 C19 H19 . . 119.7 ?
C19 C20 C15 . . 119.9(3) ?
C19 C20 H20 . . 120.0 ?
C15 C20 H20 . . 120.0 ?
N23 C21 N22 . . 124.9(3) ?
N23 C21 N21 . . 122.6(3) ?
N22 C21 N21 . . 112.5(2) ?
N22 C22 C23 . . 122.6(3) ?
N22 C22 H22 . . 118.7 ?
C23 C22 H22 . . 118.7 ?
C24 C23 C22 . . 116.3(3) ?
C24 C23 H23 . . 121.9 ?
C22 C23 H23 . . 121.9 ?
N23 C24 C23 . . 123.6(3) ?
N23 C24 H24 . . 118.2 ?
C23 C24 H24 . . 118.2 ?
C26 C25 C30 . . 119.9(3) ?
C26 C25 S21 . . 120.2(2) ?
C30 C25 S21 . . 119.9(2) ?
C27 C26 C25 . . 120.4(3) ?
C27 C26 H26 . . 119.8 ?
C25 C26 H26 . . 119.8 ?
C26 C27 C28 . . 120.3(3) ?
C26 C27 H27 . . 119.9 ?
C28 C27 H27 . . 119.9 ?
N24 C28 C29 . . 121.7(3) ?
N24 C28 C27 . . 119.5(3) ?
C29 C28 C27 . . 118.7(3) ?
C30 C29 C28 . . 120.9(3) ?
C30 C29 H29 . . 119.6 ?
C28 C29 H29 . . 119.6 ?
C29 C30 C25 . . 119.8(3) ?
C29 C30 H30 . . 120.1 ?
C25 C30 H30 . . 120.1 ?
O1 C1 N1 . . 124.6(3) ?
O1 C1 H1 . . 117.7 ?
N1 C1 H1 . . 117.7 ?
N1 C2 H2A . . 109.5 ?
N1 C2 H2B . . 109.5 ?
H2A C2 H2B . . 109.5 ?
N1 C2 H2C . . 109.5 ?
H2A C2 H2C . . 109.5 ?
H2B C2 H2C . . 109.5 ?
N1 C3 H3A . . 109.5 ?
N1 C3 H3B . . 109.5 ?
H3A C3 H3B . . 109.5 ?
N1 C3 H3C . . 109.5 ?
H3A C3 H3C . . 109.5 ?
H3B C3 H3C . . 109.5 ?
O2 C4 N2 . . 124.6(3) ?
O2 C4 H4 . . 117.7 ?
N2 C4 H4 . . 117.7 ?
N2 C5 H5A . . 109.5 ?
N2 C5 H5B . . 109.5 ?
H5A C5 H5B . . 109.5 ?
N2 C5 H5C . . 109.5 ?
H5A C5 H5C . . 109.5 ?
H5B C5 H5C . . 109.5 ?
N2 C6 H6A . . 109.5 ?
N2 C6 H6B . . 109.5 ?
H6A C6 H6B . . 109.5 ?
N2 C6 H6C . . 109.5 ?
H6A C6 H6C . . 109.5 ?
H6B C6 H6C . . 109.5 ?
C1 N1 C3 . . 121.1(3) ?
C1 N1 C2 . . 121.3(3) ?
C3 N1 C2 . . 117.7(3) ?
C4 N2 C5 . . 121.2(3) ?
C4 N2 C6 . . 120.3(3) ?
C5 N2 C6 . . 118.5(3) ?
C1 O1 Cd1 . . 122.91(19) ?
C4 O2 Cd1 . . 119.23(19) ?
Cd1 O3 H3D . . 120(3) ?
Cd1 O3 H3E . . 103(3) ?
H3D O3 H3E . . 108(3) ?
H4A O4 H4B . . 108(7) ?

loop_
_geom_bond_atom_site_label_1
_geom_bond_atom_site_label_2
_geom_bond_site_symmetry_2
_geom_bond_distance
_geom_bond_publ_flag
Cd1 O1 . 2.284(2) y
Cd1 O2 . 2.343(2) y
Cd1 O3 . 2.334(2) y
Cd1 N11 . 2.473(2) y
Cd1 N12 . 2.361(2) y
Cd1 N21 . 2.257(2) y
Cd1 N22 . 2.890(3) y
S11 O11 . 1.469(2) ?
S11 O12 . 1.443(2) ?
S11 N11 . 1.589(2) ?
S11 C15 . 1.762(3) ?
S21 O21 . 1.452(2) ?
S21 O22 . 1.445(2) ?
S21 N21 . 1.602(3) ?
S21 C25 . 1.754(3) ?
N11 C11 . 1.368(4) ?
N12 C12 . 1.332(4) ?
N12 C11 . 1.364(4) ?
N13 C14 . 1.337(4) ?
N13 C11 . 1.344(4) ?
N14 C18 . 1.369(4) y
N14 H14A . 0.81(2) ?
N14 H14B . 0.82(2) ?
N21 C21 . 1.379(4) ?
N22 C22 . 1.326(4) ?
N22 C21 . 1.355(4) ?
N23 C24 . 1.342(4) ?
N23 C21 . 1.346(4) ?
N24 C28 . 1.375(4) y
N24 H24A . 0.79(2) ?
N24 H24B . 0.84(2) ?
C12 C13 . 1.374(5) ?
C12 H12 . 0.9500 ?
C13 C14 . 1.381(4) ?
C13 H13 . 0.9500 ?
C14 H14 . 0.9500 ?
C15 C16 . 1.391(4) ?
C15 C20 . 1.396(4) ?
C16 C17 . 1.385(4) ?
C16 H16 . 0.9500 ?
C17 C18 . 1.399(5) ?
C17 H17 . 0.9500 ?
C18 C19 . 1.405(4) ?
C19 C20 . 1.388(4) ?
C19 H19 . 0.9500 ?
C20 H20 . 0.9500 ?
C22 C23 . 1.385(5) ?
C22 H22 . 0.9500 ?
C23 C24 . 1.369(5) ?
C23 H23 . 0.9500 ?
C24 H24 . 0.9500 ?
C25 C26 . 1.383(4) ?
C25 C30 . 1.394(4) ?
C26 C27 . 1.379(4) ?
C26 H26 . 0.9500 ?
C27 C28 . 1.400(4) ?
C27 H27 . 0.9500 ?
C28 C29 . 1.393(4) ?
C29 C30 . 1.379(4) ?
C29 H29 . 0.9500 ?
C30 H30 . 0.9500 ?
C1 O1 . 1.245(3) ?
C1 N1 . 1.316(4) ?
C1 H1 . 0.9500 ?
C2 N1 . 1.456(4) ?
C2 H2A . 0.9800 ?
C2 H2B . 0.9800 ?
C2 H2C . 0.9800 ?
C3 N1 . 1.452(4) ?
C3 H3A . 0.9800 ?
C3 H3B . 0.9800 ?
C3 H3C . 0.9800 ?
C4 O2 . 1.243(4) ?
C4 N2 . 1.320(4) ?
C4 H4 . 0.9500 ?
C5 N2 . 1.439(5) ?
C5 H5A . 0.9800 ?
C5 H5B . 0.9800 ?
C5 H5C . 0.9800 ?
C6 N2 . 1.454(5) ?
C6 H6A . 0.9800 ?
C6 H6B . 0.9800 ?
C6 H6C . 0.9800 ?
O3 H3D . 0.81(2) ?
O3 H3E . 0.79(2) ?
O4 H4A . 0.85(3) ?
O4 H4B . 0.85(3) ?

loop_
_geom_hbond_atom_site_label_D
_geom_hbond_atom_site_label_H
_geom_hbond_atom_site_label_A
_geom_hbond_site_symmetry_A
_geom_hbond_distance_DH
_geom_hbond_distance_HA
_geom_hbond_distance_DA
_geom_hbond_angle_DHA
N14 H14B O12 2_554 0.82(2) 2.39(3) 3.104(4) 146(4)
N14 H14A O21 3_565 0.81(2) 2.47(2) 3.267(4) 167(4)
N24 H24B O4 1_545 0.84(2) 2.27(2) 3.061(4) 157(3)
N24 H24A O3 1_545 0.79(2) 2.52(2) 3.272(4) 160(3)
O3 H3E O11 . 0.79(2) 1.97(2) 2.754(3) 172(4)
O3 H3D O11 3_665 0.81(2) 2.04(3) 2.810(3) 159(3)
O4 H4B O21 . 0.85(3) 2.02(4) 2.855(3) 166(12)
O4 H4A N23 2 0.85(3) 2.30(5) 3.051(4) 148(7)

loop_
_geom_torsion_atom_site_label_1
_geom_torsion_atom_site_label_2
_geom_torsion_atom_site_label_3
_geom_torsion_atom_site_label_4
_geom_torsion_site_symmetry_1
_geom_torsion_site_symmetry_2
_geom_torsion_site_symmetry_3
_geom_torsion_site_symmetry_4
_geom_torsion
_geom_torsion_publ_flag
O12 S11 N11 C11 . . . . -57.5(3) ?
O11 S11 N11 C11 . . . . 177.3(2) ?
C15 S11 N11 C11 . . . . 65.2(3) ?
O12 S11 N11 Cd1 . . . . 127.7(2) ?
O11 S11 N11 Cd1 . . . . 2.5(3) ?
C15 S11 N11 Cd1 . . . . -109.6(2) ?
N21 Cd1 N11 C11 . . . . 22.0(4) ?
O1 Cd1 N11 C11 . . . . -95.87(17) ?
O3 Cd1 N11 C11 . . . . -175.93(18) ?
O2 Cd1 N11 C11 . . . . 85.64(17) ?
N12 Cd1 N11 C11 . . . . -0.85(15) ?
N22 Cd1 N11 C11 . . . . 138.50(15) ?
N21 Cd1 N11 S11 . . . . -162.3(3) ?
O1 Cd1 N11 S11 . . . . 79.8(2) ?
O3 Cd1 N11 S11 . . . . -0.3(2) ?
O2 Cd1 N11 S11 . . . . -98.7(2) ?
N12 Cd1 N11 S11 . . . . 174.8(3) ?
N22 Cd1 N11 S11 . . . . -45.9(3) ?
N21 Cd1 N12 C12 . . . . 7.3(3) ?
O1 Cd1 N12 C12 . . . . -95.2(3) ?
O3 Cd1 N12 C12 . . . . -171.8(3) ?
O2 Cd1 N12 C12 . . . . 93.9(3) ?
N11 Cd1 N12 C12 . . . . -178.8(4) ?
N22 Cd1 N12 C12 . . . . 55.8(4) ?
N21 Cd1 N12 C11 . . . . -173.05(16) ?
O1 Cd1 N12 C11 . . . . 84.45(17) ?
O3 Cd1 N12 C11 . . . . 7.8(2) ?
O2 Cd1 N12 C11 . . . . -86.48(17) ?
N11 Cd1 N12 C11 . . . . 0.87(15) ?
N22 Cd1 N12 C11 . . . . -124.55(18) ?
O22 S21 N21 C21 . . . . -171.0(2) ?
O21 S21 N21 C21 . . . . 63.2(3) ?
C25 S21 N21 C21 . . . . -54.7(3) ?
O22 S21 N21 Cd1 . . . . -14.09(18) ?
O21 S21 N21 Cd1 . . . . -139.98(14) ?
C25 S21 N21 Cd1 . . . . 102.20(16) ?
O1 Cd1 N21 C21 . . . . -125.84(18) ?
O3 Cd1 N21 C21 . . . . -42.6(2) ?
O2 Cd1 N21 C21 . . . . 54.96(18) ?
N12 Cd1 N21 C21 . . . . 138.07(17) ?
N11 Cd1 N21 C21 . . . . 118.0(3) ?
N22 Cd1 N21 C21 . . . . -10.30(15) ?
O1 Cd1 N21 S21 . . . . 75.04(16) ?
O3 Cd1 N21 S21 . . . . 158.30(13) ?
O2 Cd1 N21 S21 . . . . -104.16(15) ?
N12 Cd1 N21 S21 . . . . -21.05(18) ?
N11 Cd1 N21 S21 . . . . -41.1(4) ?
N22 Cd1 N21 S21 . . . . -169.4(2) ?
N21 Cd1 N22 C22 . . . . 152.7(5) ?
O1 Cd1 N22 C22 . . . . -125.0(4) ?
O3 Cd1 N22 C22 . . . . -58.7(4) ?
O2 Cd1 N22 C22 . . . . 47.2(4) ?
N12 Cd1 N22 C22 . . . . 87.8(5) ?
N11 Cd1 N22 C22 . . . . -10.1(5) ?
N21 Cd1 N22 C21 . . . . 9.83(15) ?
O1 Cd1 N22 C21 . . . . 92.09(16) ?
O3 Cd1 N22 C21 . . . . 158.45(17) ?
O2 Cd1 N22 C21 . . . . -95.66(16) ?
N12 Cd1 N22 C21 . . . . -55.1(2) ?
N11 Cd1 N22 C21 . . . . -153.00(15) ?
C14 N13 C11 N12 . . . . 0.3(4) ?
C14 N13 C11 N11 . . . . -179.3(3) ?
C12 N12 C11 N13 . . . . -1.3(4) ?
Cd1 N12 C11 N13 . . . . 179.0(2) ?
C12 N12 C11 N11 . . . . 178.4(2) ?
Cd1 N12 C11 N11 . . . . -1.4(2) ?
S11 N11 C11 N13 . . . . 4.1(4) ?
Cd1 N11 C11 N13 . . . . -179.1(3) ?
S11 N11 C11 N12 . . . . -175.53(19) ?
Cd1 N11 C11 N12 . . . . 1.3(2) ?
C11 N12 C12 C13 . . . . 1.2(4) ?
Cd1 N12 C12 C13 . . . . -179.2(2) ?
N12 C12 C13 C14 . . . . -0.3(4) ?
C11 N13 C14 C13 . . . . 0.7(4) ?
C12 C13 C14 N13 . . . . -0.8(5) ?
O12 S11 C15 C16 . . . . -20.0(3) ?
O11 S11 C15 C16 . . . . 102.3(2) ?
N11 S11 C15 C16 . . . . -146.8(2) ?
O12 S11 C15 C20 . . . . 168.3(2) ?
O11 S11 C15 C20 . . . . -69.5(2) ?
N11 S11 C15 C20 . . . . 41.5(3) ?
C20 C15 C16 C17 . . . . 1.2(4) ?
S11 C15 C16 C17 . . . . -170.5(2) ?
C15 C16 C17 C18 . . . . -1.2(5) ?
C16 C17 C18 N14 . . . . 178.5(3) ?
C16 C17 C18 C19 . . . . -0.3(4) ?
N14 C18 C19 C20 . . . . -176.9(3) ?
C17 C18 C19 C20 . . . . 2.0(4) ?
C18 C19 C20 C15 . . . . -2.1(4) ?
C16 C15 C20 C19 . . . . 0.5(4) ?
S11 C15 C20 C19 . . . . 172.3(2) ?
C24 N23 C21 N22 . . . . -2.8(4) ?
C24 N23 C21 N21 . . . . 175.9(3) ?
C22 N22 C21 N23 . . . . 2.3(4) ?
Cd1 N22 C21 N23 . . . . 165.3(3) ?
C22 N22 C21 N21 . . . . -176.5(3) ?
Cd1 N22 C21 N21 . . . . -13.5(2) ?
S21 N21 C21 N23 . . . . -1.0(4) ?
Cd1 N21 C21 N23 . . . . -160.3(2) ?
S21 N21 C21 N22 . . . . 177.9(2) ?
Cd1 N21 C21 N22 . . . . 18.6(3) ?
C21 N22 C22 C23 . . . . -0.2(4) ?
Cd1 N22 C22 C23 . . . . -138.0(4) ?
N22 C22 C23 C24 . . . . -1.3(5) ?
C21 N23 C24 C23 . . . . 1.1(4) ?
C22 C23 C24 N23 . . . . 0.8(5) ?
O22 S21 C25 C26 . . . . -109.1(3) ?
O21 S21 C25 C26 . . . . 16.0(3) ?
N21 S21 C25 C26 . . . . 137.7(2) ?
O22 S21 C25 C30 . . . . 73.6(3) ?
O21 S21 C25 C30 . . . . -161.2(2) ?
N21 S21 C25 C30 . . . . -39.5(3) ?
C30 C25 C26 C27 . . . . -0.1(5) ?
S21 C25 C26 C27 . . . . -177.3(2) ?
C25 C26 C27 C28 . . . . 0.5(5) ?
C26 C27 C28 N24 . . . . 177.1(3) ?
C26 C27 C28 C29 . . . . -1.2(5) ?
N24 C28 C29 C30 . . . . -176.9(3) ?
C27 C28 C29 C30 . . . . 1.5(5) ?
C28 C29 C30 C25 . . . . -1.0(5) ?
C26 C25 C30 C29 . . . . 0.3(5) ?
S21 C25 C30 C29 . . . . 177.6(2) ?
O1 C1 N1 C3 . . . . 176.4(3) ?
O1 C1 N1 C2 . . . . -2.7(5) ?
O2 C4 N2 C5 . . . . -1.9(5) ?
O2 C4 N2 C6 . . . . 177.5(3) ?
N1 C1 O1 Cd1 . . . . 165.9(2) ?
N21 Cd1 O1 C1 . . . . 1.1(2) ?
O3 Cd1 O1 C1 . . . . -111.2(2) ?
O2 Cd1 O1 C1 . . . . 176.5(4) ?
N12 Cd1 O1 C1 . . . . 112.7(2) ?
N11 Cd1 O1 C1 . . . . 167.8(2) ?
N22 Cd1 O1 C1 . . . . -50.2(2) ?
N2 C4 O2 Cd1 . . . . 138.8(3) ?
N21 Cd1 O2 C4 . . . . -113.0(2) ?
O1 Cd1 O2 C4 . . . . 71.6(5) ?
O3 Cd1 O2 C4 . . . . 0.8(2) ?
N12 Cd1 O2 C4 . . . . 135.9(2) ?
N11 Cd1 O2 C4 . . . . 80.2(2) ?
N22 Cd1 O2 C4 . . . . -64.8(2) ?
